data_1541915
loop_
_publ_author_name
'D\'iaz-Torres, Ra\'ul'
'Menelaou, Melita'
'Roubeau, Olivier'
'Sorrenti, Alessandro'
'Brandariz-de-Pedro, Guillem'
'Sa\~nudo, E. Carolina'
'Teat, Simon J.'
'Fraxedas, Jordi'
'Ruiz, Eliseo'
'Aliaga-Alcalde, N\'uria'

_publ_section_title
;
 Multiscale study of mononuclear CoIISMMs based on curcuminoid ligands
;
_journal_issue 4
_journal_name_full 'Chem. Sci.'
_journal_page_first 2793
_journal_paper_doi 10.1039/C5SC03298A
_journal_volume 7
_journal_year 2016
_chemical_formula_moiety 'C80 H56 Co N2 O4'
_chemical_formula_sum 'C80 H56 Co N2 O4'
_chemical_formula_weight 1168.20
_chemical_name_systematic
; 
 ? 
;
_space_group_IT_number 14
_symmetry_cell_setting monoclinic
_symmetry_space_group_name_Hall '-P 2ybc'
_symmetry_space_group_name_H-M 'P 1 21/c 1'
_atom_sites_solution_hydrogens geom
_atom_sites_solution_primary direct
_atom_sites_solution_secondary difmap
_audit_creation_method SHELXL-97
_audit_update_record
;
2015-07-08 deposited with the CCDC.
2016-01-05 downloaded from the CCDC.
;
_cell_angle_alpha 90.00
_cell_angle_beta 94.705(2)
_cell_angle_gamma 90.00
_cell_formula_units_Z 2
_cell_length_a 11.4437(11)
_cell_length_b 8.9623(9)
_cell_length_c 29.228(3)
_cell_measurement_reflns_used 2899
_cell_measurement_temperature 100(2)
_cell_measurement_theta_max 26.38
_cell_measurement_theta_min 2.91
_cell_volume 2987.6(5)
_computing_cell_refinement 'Bruker SAINT v7.56a'
_computing_data_collection 'Bruker APEX 2'
_computing_data_reduction 'Bruker SAINT v7.56a'
_computing_molecular_graphics 'Bruker SHELXTL'
_computing_publication_material 'Bruker SHELXTL & local programs'
_computing_structure_refinement 'Bruker SHELXTL'
_computing_structure_solution 'Bruker SHELXTL'
_diffrn_ambient_temperature 100(2)
_diffrn_measured_fraction_theta_full 0.998
_diffrn_measured_fraction_theta_max 0.998
_diffrn_measurement_device_type 'Bruker APEX II CCD diffractometer'
_diffrn_measurement_method '\w rotation with narrow frames'
_diffrn_radiation_monochromator 'silicon 111'
_diffrn_radiation_source 'Advanced Light Source station 11.3.1'
_diffrn_radiation_type synchrotron
_diffrn_radiation_wavelength 0.77490
_diffrn_reflns_av_R_equivalents 0.0817
_diffrn_reflns_av_sigmaI/netI 0.0642
_diffrn_reflns_limit_h_max 12
_diffrn_reflns_limit_h_min -12
_diffrn_reflns_limit_k_max 9
_diffrn_reflns_limit_k_min -9
_diffrn_reflns_limit_l_max 32
_diffrn_reflns_limit_l_min -32
_diffrn_reflns_number 18494
_diffrn_reflns_theta_full 25.50
_diffrn_reflns_theta_max 25.50
_diffrn_reflns_theta_min 2.91
_diffrn_standards_number 0
_exptl_absorpt_coefficient_mu 0.428
_exptl_absorpt_correction_T_max 0.99
_exptl_absorpt_correction_T_min 0.95
_exptl_absorpt_correction_type multi-scan
_exptl_absorpt_process_details 'SADABS v2.10 Bruker AXS Madison WI US'
_exptl_crystal_colour yellow
_exptl_crystal_density_diffrn 1.299
_exptl_crystal_density_method 'not measured'
_exptl_crystal_description plate
_exptl_crystal_F_000 1218
_exptl_crystal_size_max 0.12
_exptl_crystal_size_mid 0.05
_exptl_crystal_size_min 0.01
_refine_diff_density_max 0.635
_refine_diff_density_min -0.208
_refine_diff_density_rms 0.048
_refine_ls_extinction_method none
_refine_ls_goodness_of_fit_ref 0.987
_refine_ls_hydrogen_treatment constr
_refine_ls_matrix_type full
_refine_ls_number_parameters 394
_refine_ls_number_reflns 4277
_refine_ls_number_restraints 0
_refine_ls_restrained_S_all 0.987
_refine_ls_R_factor_all 0.0944
_refine_ls_R_factor_gt 0.0468
_refine_ls_shift/su_max 0.000
_refine_ls_shift/su_mean 0.000
_refine_ls_structure_factor_coef Fsqd
_refine_ls_weighting_details 'calc w=1/[\s^2^(Fo^2^)+(0.0590P)^2^+0.0000P] where P=(Fo^2^+2Fc^2^)/3'
_refine_ls_weighting_scheme calc
_refine_ls_wR_factor_gt 0.1013
_refine_ls_wR_factor_ref 0.1185
_reflns_number_gt 2703
_reflns_number_total 4277
_reflns_threshold_expression >2sigma(I)
_cod_data_source_file c5sc03298a2.cif
_cod_data_source_block ubimp01507
_cod_depositor_comments 'Adding full bibliography for 1541915--1541916.cif.'
_cod_original_sg_symbol_H-M P21/c
_cod_database_code 1541915

loop_
_symmetry_equiv_pos_as_xyz
'x, y, z'
'-x, y+1/2, -z+1/2'
'-x, -y, -z'
'x, -y-1/2, z-1/2'

loop_
_atom_site_label
_atom_site_type_symbol
_atom_site_fract_x
_atom_site_fract_y
_atom_site_fract_z
_atom_site_U_iso_or_equiv
_atom_site_adp_type
_atom_site_occupancy
_atom_site_symmetry_multiplicity
_atom_site_calc_flag
_atom_site_refinement_flags
Co1 Co 0.5000 0.5000 0.0000 0.0484(3) Uani 1 2 d S
O1 O 0.3905(2) 0.6173(3) -0.04313(8) 0.0538(8) Uani 1 1 d .
O2 O 0.5649(2) 0.3951(3) -0.05417(8) 0.0471(7) Uani 1 1 d .
N1 N 0.6321(3) 0.6793(4) -0.00157(11) 0.0560(10) Uani 1 1 d .
C1 C 0.3740(3) 0.6012(4) -0.08589(12) 0.0298(8) Uani 1 1 d .
C2 C 0.5283(3) 0.4098(4) -0.09568(12) 0.0304(8) Uani 1 1 d .
C3 C 0.4401(2) 0.5090(4) -0.11255(11) 0.0284(7) Uani 1 1 d .
H3A H 0.4238 0.5140 -0.1449 0.034 Uiso 1 1 calc R
C4 C 0.2749(3) 0.6866(3) -0.10887(11) 0.0276(8) Uani 1 1 d .
H4A H 0.2638 0.6865 -0.1414 0.033 Uiso 1 1 calc R
C5 C 0.2024(3) 0.7621(4) -0.08527(11) 0.0320(8) Uani 1 1 d .
H5A H 0.2174 0.7588 -0.0528 0.038 Uiso 1 1 calc R
C6 C 0.0997(3) 0.8521(4) -0.10292(10) 0.0264(8) Uani 1 1 d .
C7 C -0.0132(3) 0.7880(3) -0.10514(10) 0.0256(8) Uani 1 1 d .
C8 C -0.0328(3) 0.6350(4) -0.09433(11) 0.0353(9) Uani 1 1 d .
H8A H 0.0319 0.5728 -0.0848 0.042 Uiso 1 1 calc R
C9 C -0.1435(3) 0.5773(4) -0.09746(12) 0.0418(9) Uani 1 1 d .
H9A H -0.1550 0.4750 -0.0905 0.050 Uiso 1 1 calc R
C10 C -0.2409(3) 0.6678(4) -0.11085(12) 0.0421(10) Uani 1 1 d .
H10A H -0.3175 0.6264 -0.1124 0.050 Uiso 1 1 calc R
C11 C -0.2266(3) 0.8119(4) -0.12143(11) 0.0355(9) Uani 1 1 d .
H11A H -0.2935 0.8708 -0.1306 0.043 Uiso 1 1 calc R
C12 C -0.1132(3) 0.8787(4) -0.11923(11) 0.0274(8) Uani 1 1 d .
C13 C -0.0974(3) 1.0273(4) -0.13004(10) 0.0308(8) Uani 1 1 d .
H13A H -0.1641 1.0870 -0.1387 0.037 Uiso 1 1 calc R
C14 C 0.0136(3) 1.0917(4) -0.12865(11) 0.0290(8) Uani 1 1 d .
C15 C 0.0311(3) 1.2437(4) -0.14066(12) 0.0395(9) Uani 1 1 d .
H15A H -0.0349 1.3040 -0.1498 0.047 Uiso 1 1 calc R
C16 C 0.1397(3) 1.3042(4) -0.13930(12) 0.0464(10) Uani 1 1 d .
H16A H 0.1494 1.4060 -0.1472 0.056 Uiso 1 1 calc R
C17 C 0.2385(3) 1.2154(4) -0.12613(13) 0.0463(10) Uani 1 1 d .
H17A H 0.3146 1.2582 -0.1252 0.056 Uiso 1 1 calc R
C18 C 0.2267(3) 1.0704(4) -0.11477(12) 0.0370(9) Uani 1 1 d .
H18A H 0.2948 1.0127 -0.1065 0.044 Uiso 1 1 calc R
C19 C 0.1141(2) 1.0022(4) -0.11499(10) 0.0279(7) Uani 1 1 d .
C20 C 0.5851(3) 0.3085(4) -0.12736(11) 0.0296(8) Uani 1 1 d .
H20A H 0.6240 0.2239 -0.1138 0.036 Uiso 1 1 calc R
C21 C 0.5878(3) 0.3222(4) -0.17205(11) 0.0293(8) Uani 1 1 d .
H21A H 0.5475 0.4043 -0.1866 0.035 Uiso 1 1 calc R
C22 C 0.6492(2) 0.2183(3) -0.20117(10) 0.0252(8) Uani 1 1 d .
C23 C 0.7412(3) 0.2730(4) -0.22538(11) 0.0290(8) Uani 1 1 d .
C24 C 0.7767(3) 0.4250(4) -0.22417(12) 0.0356(9) Uani 1 1 d .
H24A H 0.7379 0.4938 -0.2059 0.043 Uiso 1 1 calc R
C25 C 0.8653(3) 0.4738(5) -0.24872(13) 0.0489(11) Uani 1 1 d .
H25A H 0.8862 0.5764 -0.2480 0.059 Uiso 1 1 calc R
C26 C 0.9267(3) 0.3727(6) -0.27542(13) 0.0531(12) Uani 1 1 d .
H26A H 0.9898 0.4073 -0.2918 0.064 Uiso 1 1 calc R
C27 C 0.8958(3) 0.2286(5) -0.27763(12) 0.0501(11) Uani 1 1 d .
H27A H 0.9370 0.1626 -0.2960 0.060 Uiso 1 1 calc R
C28 C 0.8029(3) 0.1718(4) -0.25319(11) 0.0351(9) Uani 1 1 d .
C29 C 0.7693(3) 0.0224(4) -0.25549(11) 0.0417(10) Uani 1 1 d .
H29A H 0.8107 -0.0443 -0.2736 0.050 Uiso 1 1 calc R
C30 C 0.6783(3) -0.0319(4) -0.23250(11) 0.0364(9) Uani 1 1 d .
C31 C 0.6425(4) -0.1859(4) -0.23601(13) 0.0509(11) Uani 1 1 d .
H31A H 0.6841 -0.2536 -0.2537 0.061 Uiso 1 1 calc R
C32 C 0.5495(4) -0.2346(5) -0.21422(15) 0.0577(12) Uani 1 1 d .
H32A H 0.5279 -0.3369 -0.2162 0.069 Uiso 1 1 calc R
C33 C 0.4846(3) -0.1362(4) -0.18870(13) 0.0465(10) Uani 1 1 d .
H33A H 0.4184 -0.1719 -0.1744 0.056 Uiso 1 1 calc R
C34 C 0.5161(3) 0.0093(4) -0.18441(12) 0.0370(8) Uani 1 1 d .
H34A H 0.4712 0.0743 -0.1671 0.044 Uiso 1 1 calc R
C35 C 0.6150(3) 0.0671(4) -0.20524(11) 0.0288(8) Uani 1 1 d .
C36 C 0.6015(4) 0.8190(6) -0.01176(14) 0.0617(12) Uani 1 1 d .
H36A H 0.5206 0.8401 -0.0186 0.074 Uiso 1 1 calc R
C37 C 0.6801(5) 0.9357(6) -0.01307(16) 0.0747(14) Uani 1 1 d .
H37A H 0.6538 1.0340 -0.0204 0.090 Uiso 1 1 calc R
C38 C 0.7987(4) 0.9056(7) -0.00339(16) 0.0790(16) Uani 1 1 d .
H38A H 0.8555 0.9827 -0.0041 0.095 Uiso 1 1 calc R
C39 C 0.8317(4) 0.7626(7) 0.00719(15) 0.0754(15) Uani 1 1 d .
H39A H 0.9120 0.7387 0.0141 0.090 Uiso 1 1 calc R
C40 C 0.7472(4) 0.6531(6) 0.00770(13) 0.0622(13) Uani 1 1 d .
H40A H 0.7716 0.5540 0.0150 0.075 Uiso 1 1 calc R

loop_
_atom_site_aniso_label
_atom_site_aniso_U_11
_atom_site_aniso_U_22
_atom_site_aniso_U_33
_atom_site_aniso_U_23
_atom_site_aniso_U_13
_atom_site_aniso_U_12
Co1 0.0384(4) 0.0757(6) 0.0298(4) -0.0072(4) -0.0051(3) 0.0354(4)
O1 0.0485(16) 0.077(2) 0.0334(16) -0.0133(14) -0.0100(12) 0.0386(14)
O2 0.0395(15) 0.0680(19) 0.0327(15) -0.0058(13) -0.0038(12) 0.0269(13)
N1 0.046(2) 0.081(3) 0.042(2) -0.0126(19) 0.0067(16) 0.026(2)
C1 0.0222(18) 0.032(2) 0.034(2) -0.0026(17) -0.0041(15) 0.0005(15)
C2 0.0198(18) 0.034(2) 0.037(2) -0.0024(17) 0.0027(16) -0.0007(15)
C3 0.0229(17) 0.0306(19) 0.0318(18) -0.0007(17) 0.0023(14) 0.0038(16)
C4 0.0243(17) 0.0297(19) 0.0283(18) 0.0006(16) 0.0000(15) 0.0023(15)
C5 0.0296(19) 0.039(2) 0.0259(18) -0.0006(16) -0.0033(15) 0.0087(16)
C6 0.0219(18) 0.031(2) 0.0262(18) 0.0008(16) 0.0015(14) 0.0040(15)
C7 0.0275(18) 0.0251(19) 0.0239(18) 0.0002(15) 0.0010(14) 0.0020(15)
C8 0.038(2) 0.030(2) 0.038(2) 0.0001(17) 0.0030(16) -0.0001(17)
C9 0.049(2) 0.035(2) 0.042(2) 0.0009(18) 0.0045(19) -0.0124(19)
C10 0.028(2) 0.050(3) 0.048(2) -0.002(2) 0.0002(17) -0.0126(19)
C11 0.0256(19) 0.046(2) 0.034(2) -0.0011(18) -0.0014(15) 0.0016(17)
C12 0.0214(18) 0.033(2) 0.0279(18) -0.0020(16) -0.0002(14) -0.0006(15)
C13 0.0282(19) 0.033(2) 0.0311(19) -0.0004(17) 0.0014(14) 0.0102(16)
C14 0.032(2) 0.028(2) 0.0268(19) -0.0011(16) 0.0008(15) 0.0026(16)
C15 0.048(2) 0.031(2) 0.038(2) 0.0025(18) 0.0016(18) 0.0011(18)
C16 0.063(3) 0.033(2) 0.044(2) 0.0061(19) 0.007(2) -0.011(2)
C17 0.044(2) 0.045(3) 0.051(2) 0.004(2) 0.0091(19) -0.016(2)
C18 0.0296(19) 0.043(2) 0.039(2) -0.0021(18) 0.0024(16) -0.0049(17)
C19 0.0237(17) 0.034(2) 0.0257(17) -0.0008(17) 0.0015(13) -0.0013(16)
C20 0.0243(18) 0.029(2) 0.036(2) 0.0016(17) 0.0008(15) 0.0028(15)
C21 0.0234(18) 0.0250(19) 0.039(2) 0.0044(16) -0.0005(15) 0.0023(15)
C22 0.0220(17) 0.025(2) 0.0272(18) 0.0023(15) -0.0036(14) 0.0048(14)
C23 0.0232(17) 0.035(2) 0.0276(18) 0.0056(16) -0.0030(15) 0.0026(16)
C24 0.0291(19) 0.036(2) 0.040(2) 0.0087(17) -0.0071(17) -0.0003(17)
C25 0.036(2) 0.058(3) 0.051(2) 0.023(2) -0.0120(19) -0.016(2)
C26 0.023(2) 0.095(4) 0.041(2) 0.028(3) -0.0001(18) -0.001(2)
C27 0.033(2) 0.086(4) 0.031(2) 0.011(2) 0.0009(17) 0.015(2)
C28 0.030(2) 0.053(3) 0.0223(19) 0.0034(18) -0.0022(15) 0.0143(18)
C29 0.047(2) 0.046(3) 0.0307(19) -0.0049(19) -0.0069(17) 0.027(2)
C30 0.043(2) 0.034(2) 0.0292(19) -0.0039(17) -0.0112(17) 0.0105(17)
C31 0.078(3) 0.027(2) 0.042(2) -0.0118(19) -0.029(2) 0.017(2)
C32 0.075(3) 0.030(2) 0.061(3) 0.007(2) -0.034(2) -0.012(2)
C33 0.047(2) 0.036(2) 0.052(3) 0.009(2) -0.020(2) -0.012(2)
C34 0.0316(19) 0.033(2) 0.045(2) 0.0085(19) -0.0081(16) -0.0025(17)
C35 0.0308(19) 0.0235(19) 0.0304(19) 0.0008(15) -0.0067(15) 0.0036(15)
C36 0.055(3) 0.079(4) 0.052(3) -0.012(3) 0.005(2) 0.020(3)
C37 0.083(4) 0.085(4) 0.058(3) -0.019(3) 0.020(3) 0.012(3)
C38 0.063(4) 0.118(5) 0.058(3) -0.032(3) 0.015(3) -0.005(3)
C39 0.048(3) 0.125(5) 0.053(3) -0.023(3) 0.005(2) 0.013(3)
C40 0.042(3) 0.102(4) 0.042(2) -0.012(3) 0.000(2) 0.026(3)

loop_
_atom_type_symbol
_atom_type_description
_atom_type_scat_dispersion_real
_atom_type_scat_dispersion_imag
_atom_type_scat_source
C C -0.0020 0.0020 'WCROMER Program in WinGX L.Kissel & R.H.Pratt Acta Cryst A46 170 1990'
H H 0.0000 0.0000 'WCROMER Program in WinGX L.Kissel & R.H.Pratt Acta Cryst A46 170 1990'
N N -0.0031 0.0040 'WCROMER Program in WinGX L.Kissel & R.H.Pratt Acta Cryst A46 170 1990'
O O -0.0041 0.0074 'WCROMER Program in WinGX L.Kissel & R.H.Pratt Acta Cryst A46 170 1990'
Co Co 0.1760 1.1404 'WCROMER Program in WinGX L.Kissel & R.H.Pratt Acta Cryst A46 170 1990'

loop_
_geom_angle_atom_site_label_1
_geom_angle_atom_site_label_2
_geom_angle_atom_site_label_3
_geom_angle
_geom_angle_site_symmetry_1
_geom_angle_site_symmetry_3
O1 Co1 O1 180.00(11) 3_665 .
O1 Co1 O2 90.13(9) 3_665 3_665
O1 Co1 O2 89.88(9) . 3_665
O1 Co1 O2 89.88(9) 3_665 .
O1 Co1 O2 90.12(9) . .
O2 Co1 O2 180.00(8) 3_665 .
O1 Co1 N1 90.06(12) 3_665 .
O1 Co1 N1 89.94(12) . .
O2 Co1 N1 88.51(11) 3_665 .
O2 Co1 N1 91.49(11) . .
O1 Co1 N1 89.94(12) 3_665 3_665
O1 Co1 N1 90.06(12) . 3_665
O2 Co1 N1 91.49(11) 3_665 3_665
O2 Co1 N1 88.51(11) . 3_665
N1 Co1 N1 180.00(16) . 3_665
C1 O1 Co1 126.9(2) . .
C2 O2 Co1 126.1(2) . .
C36 N1 C40 116.5(4) . .
C36 N1 Co1 121.5(3) . .
C40 N1 Co1 122.0(3) . .
O1 C1 C3 125.3(3) . .
O1 C1 C4 116.0(3) . .
C3 C1 C4 118.7(3) . .
O2 C2 C3 125.3(3) . .
O2 C2 C20 114.2(3) . .
C3 C2 C20 120.5(3) . .
C1 C3 C2 125.7(3) . .
C1 C3 H3A 117.1 . .
C2 C3 H3A 117.1 . .
C5 C4 C1 121.5(3) . .
C5 C4 H4A 119.3 . .
C1 C4 H4A 119.3 . .
C4 C5 C6 128.0(3) . .
C4 C5 H5A 116.0 . .
C6 C5 H5A 116.0 . .
C19 C6 C7 120.3(3) . .
C19 C6 C5 120.2(3) . .
C7 C6 C5 119.4(3) . .
C6 C7 C8 122.7(3) . .
C6 C7 C12 119.2(3) . .
C8 C7 C12 118.0(3) . .
C9 C8 C7 120.7(3) . .
C9 C8 H8A 119.6 . .
C7 C8 H8A 119.6 . .
C8 C9 C10 120.6(3) . .
C8 C9 H9A 119.7 . .
C10 C9 H9A 119.7 . .
C11 C10 C9 120.7(3) . .
C11 C10 H10A 119.7 . .
C9 C10 H10A 119.7 . .
C10 C11 C12 121.4(3) . .
C10 C11 H11A 119.3 . .
C12 C11 H11A 119.3 . .
C13 C12 C11 122.0(3) . .
C13 C12 C7 119.6(3) . .
C11 C12 C7 118.5(3) . .
C12 C13 C14 121.9(3) . .
C12 C13 H13A 119.0 . .
C14 C13 H13A 119.0 . .
C13 C14 C15 122.4(3) . .
C13 C14 C19 119.1(3) . .
C15 C14 C19 118.5(3) . .
C16 C15 C14 121.5(3) . .
C16 C15 H15A 119.2 . .
C14 C15 H15A 119.2 . .
C15 C16 C17 119.7(3) . .
C15 C16 H16A 120.1 . .
C17 C16 H16A 120.1 . .
C18 C17 C16 121.0(3) . .
C18 C17 H17A 119.5 . .
C16 C17 H17A 119.5 . .
C17 C18 C19 121.4(3) . .
C17 C18 H18A 119.3 . .
C19 C18 H18A 119.3 . .
C6 C19 C18 122.3(3) . .
C6 C19 C14 119.9(3) . .
C18 C19 C14 117.8(3) . .
C21 C20 C2 127.6(3) . .
C21 C20 H20A 116.2 . .
C2 C20 H20A 116.2 . .
C20 C21 C22 124.4(3) . .
C20 C21 H21A 117.8 . .
C22 C21 H21A 117.8 . .
C23 C22 C35 120.4(3) . .
C23 C22 C21 118.8(3) . .
C35 C22 C21 120.8(3) . .
C22 C23 C24 123.2(3) . .
C22 C23 C28 119.1(3) . .
C24 C23 C28 117.7(3) . .
C25 C24 C23 121.2(4) . .
C25 C24 H24A 119.4 . .
C23 C24 H24A 119.4 . .
C24 C25 C26 120.5(4) . .
C24 C25 H25A 119.7 . .
C26 C25 H25A 119.7 . .
C27 C26 C25 120.1(4) . .
C27 C26 H26A 119.9 . .
C25 C26 H26A 119.9 . .
C26 C27 C28 121.8(4) . .
C26 C27 H27A 119.1 . .
C28 C27 H27A 119.1 . .
C29 C28 C27 122.3(4) . .
C29 C28 C23 119.1(3) . .
C27 C28 C23 118.6(4) . .
C30 C29 C28 122.3(3) . .
C30 C29 H29A 118.9 . .
C28 C29 H29A 118.9 . .
C29 C30 C35 119.5(3) . .
C29 C30 C31 121.8(4) . .
C35 C30 C31 118.7(4) . .
C32 C31 C30 120.3(4) . .
C32 C31 H31A 119.9 . .
C30 C31 H31A 119.9 . .
C31 C32 C33 121.1(4) . .
C31 C32 H32A 119.5 . .
C33 C32 H32A 119.5 . .
C34 C33 C32 120.3(4) . .
C34 C33 H33A 119.9 . .
C32 C33 H33A 119.9 . .
C33 C34 C35 121.6(4) . .
C33 C34 H34A 119.2 . .
C35 C34 H34A 119.2 . .
C22 C35 C34 122.4(3) . .
C22 C35 C30 119.6(3) . .
C34 C35 C30 118.0(3) . .
N1 C36 C37 124.0(4) . .
N1 C36 H36A 118.0 . .
C37 C36 H36A 118.0 . .
C36 C37 C38 118.3(5) . .
C36 C37 H37A 120.8 . .
C38 C37 H37A 120.8 . .
C39 C38 C37 118.4(5) . .
C39 C38 H38A 120.8 . .
C37 C38 H38A 120.8 . .
C38 C39 C40 119.4(5) . .
C38 C39 H39A 120.3 . .
C40 C39 H39A 120.3 . .
N1 C40 C39 123.4(5) . .
N1 C40 H40A 118.3 . .
C39 C40 H40A 118.3 . .

loop_
_geom_bond_atom_site_label_1
_geom_bond_atom_site_label_2
_geom_bond_distance
_geom_bond_site_symmetry_2
Co1 O1 2.002(2) 3_665
Co1 O1 2.002(2) .
Co1 O2 2.033(2) 3_665
Co1 O2 2.033(2) .
Co1 N1 2.209(4) .
Co1 N1 2.209(4) 3_665
O1 C1 1.257(4) .
O2 C2 1.257(4) .
N1 C36 1.327(5) .
N1 C40 1.343(5) .
C1 C3 1.399(4) .
C1 C4 1.482(4) .
C2 C3 1.404(4) .
C2 C20 1.484(4) .
C3 H3A 0.9500 .
C4 C5 1.311(4) .
C4 H4A 0.9500 .
C5 C6 1.482(4) .
C5 H5A 0.9500 .
C6 C19 1.404(4) .
C6 C7 1.410(4) .
C7 C8 1.429(4) .
C7 C12 1.437(4) .
C8 C9 1.364(4) .
C8 H8A 0.9500 .
C9 C10 1.408(5) .
C9 H9A 0.9500 .
C10 C11 1.341(5) .
C10 H10A 0.9500 .
C11 C12 1.426(4) .
C11 H11A 0.9500 .
C12 C13 1.384(4) .
C13 C14 1.392(4) .
C13 H13A 0.9500 .
C14 C15 1.426(5) .
C14 C19 1.432(4) .
C15 C16 1.353(5) .
C15 H15A 0.9500 .
C16 C17 1.410(5) .
C16 H16A 0.9500 .
C17 C18 1.351(5) .
C17 H17A 0.9500 .
C18 C19 1.425(4) .
C18 H18A 0.9500 .
C20 C21 1.315(4) .
C20 H20A 0.9500 .
C21 C22 1.478(4) .
C21 H21A 0.9500 .
C22 C23 1.405(4) .
C22 C35 1.412(4) .
C23 C24 1.421(5) .
C23 C28 1.441(4) .
C24 C25 1.362(5) .
C24 H24A 0.9500 .
C25 C26 1.418(6) .
C25 H25A 0.9500 .
C26 C27 1.339(6) .
C26 H26A 0.9500 .
C27 C28 1.423(5) .
C27 H27A 0.9500 .
C28 C29 1.393(5) .
C29 C30 1.373(5) .
C29 H29A 0.9500 .
C30 C35 1.429(5) .
C30 C31 1.441(5) .
C31 C32 1.356(6) .
C31 H31A 0.9500 .
C32 C33 1.405(6) .
C32 H32A 0.9500 .
C33 C34 1.357(5) .
C33 H33A 0.9500 .
C34 C35 1.426(4) .
C34 H34A 0.9500 .
C36 C37 1.382(6) .
C36 H36A 0.9500 .
C37 C38 1.390(6) .
C37 H37A 0.9500 .
C38 C39 1.364(7) .
C38 H38A 0.9500 .
C39 C40 1.378(7) .
C39 H39A 0.9500 .
C40 H40A 0.9500 .
